data_4067457
loop_
_publ_author_name
'Vieille-Petit, Ludovic'
'Clavier, Herv\'e'
'Linden, Anthony'
'Blumentritt, Sascha'
'Nolan, Steven P.'
'Dorta, Reto'

_publ_section_title
;
 Ruthenium Olefin Metathesis Catalysts with N-Heterocyclic Carbene Ligands
 BearingN-Naphthyl Side Chains
;
_journal_issue 4
_journal_name_full Organometallics
_journal_page_first 775
_journal_paper_doi 10.1021/om9009697
_journal_volume 29
_journal_year 2010
_chemical_formula_moiety 'C45 H54 Cl2 N2 O Ru, C H2 Cl2'
_chemical_formula_sum 'C46 H56 Cl4 N2 O Ru'
_chemical_formula_weight 895.77
_chemical_name_systematic
;
  ?
;
_space_group_IT_number 14
_symmetry_cell_setting monoclinic
_symmetry_Int_Tables_number 14
_symmetry_space_group_name_Hall '-P 2ybc'
_symmetry_space_group_name_H-M 'P 1 21/c 1'
_atom_sites_solution_hydrogens geom
_atom_sites_solution_primary direct
_atom_sites_solution_secondary difmap
_audit_creation_date 09-03-16
_audit_creation_method SHELXL-97
_cell_angle_alpha 90.00
_cell_angle_beta 109.4346(8)
_cell_angle_gamma 90.00
_cell_formula_units_Z 4
_cell_length_a 15.9581(2)
_cell_length_b 17.7814(3)
_cell_length_c 16.5004(2)
_cell_measurement_reflns_used 50042
_cell_measurement_temperature 160(1)
_cell_measurement_theta_max 27.5
_cell_measurement_theta_min 2.0
_cell_volume 4415.33(11)
_computing_cell_refinement 'DENZO-SMN (Otwinowski & Minor, 1997)'
_computing_data_collection 'COLLECT (Nonius, 2000)'
_computing_data_reduction 'DENZO-SMN and SCALEPACK (Otwinowski & Minor, 1997)'
_computing_molecular_graphics 'ORTEPII (Johnson, 1976)'
_computing_publication_material 'SHELXL97 and PLATON (Spek, 2006)'
_computing_structure_refinement 'SHELXL97 (Sheldrick, 1997)'
_computing_structure_solution 'SIR92 (Altomare et al., 1994)'
_diffrn_ambient_temperature 160(1)
_diffrn_detector '65 mm CCD camera on \k goniostat'
_diffrn_detector_area_resol_mean 9
_diffrn_measured_fraction_theta_full 0.997
_diffrn_measured_fraction_theta_max 0.997
_diffrn_measurement_device_type 'Nonius KappaCCD area-detector diffractometer'
_diffrn_measurement_method '\f and \w scans with \k offsets'
_diffrn_radiation_monochromator 'horizontally mounted graphite crystal'
_diffrn_radiation_source 'Nonius FR590 sealed tube generator'
_diffrn_radiation_type 'Mo K\a'
_diffrn_radiation_wavelength 0.71073
_diffrn_reflns_av_R_equivalents 0.0705
_diffrn_reflns_av_sigmaI/netI 0.0341
_diffrn_reflns_limit_h_max 20
_diffrn_reflns_limit_h_min -20
_diffrn_reflns_limit_k_max 23
_diffrn_reflns_limit_k_min -22
_diffrn_reflns_limit_l_max 21
_diffrn_reflns_limit_l_min -21
_diffrn_reflns_number 103048
_diffrn_reflns_theta_full 27.48
_diffrn_reflns_theta_max 27.48
_diffrn_reflns_theta_min 2.46
_diffrn_standards_decay_% 0
_diffrn_standards_number 0
_exptl_absorpt_coefficient_mu 0.633
_exptl_absorpt_correction_T_max 0.942
_exptl_absorpt_correction_T_min 0.862
_exptl_absorpt_correction_type multi-scan
_exptl_absorpt_process_details '(Blessing, 1995)'
_exptl_crystal_colour green
_exptl_crystal_density_diffrn 1.347
_exptl_crystal_density_method 'not measured'
_exptl_crystal_description prism
_exptl_crystal_F_000 1864
_exptl_crystal_size_max 0.25
_exptl_crystal_size_mid 0.20
_exptl_crystal_size_min 0.12
_refine_diff_density_max 1.558
_refine_diff_density_min -1.222
_refine_diff_density_rms 0.107
_refine_ls_extinction_method none
_refine_ls_goodness_of_fit_ref 1.033
_refine_ls_hydrogen_treatment constr
_refine_ls_matrix_type full
_refine_ls_number_parameters 508
_refine_ls_number_reflns 10094
_refine_ls_number_restraints 4
_refine_ls_restrained_S_all 1.034
_refine_ls_R_factor_all 0.0641
_refine_ls_R_factor_gt 0.0441
_refine_ls_shift/su_max 0.001
_refine_ls_shift/su_mean 0.000
_refine_ls_structure_factor_coef Fsqd
_refine_ls_weighting_details 'w=1/[\s^2^(Fo^2^)+(0.0525P)^2^+6.3332P] where P=(Fo^2^+2Fc^2^)/3'
_refine_ls_weighting_scheme calc
_refine_ls_wR_factor_gt 0.1043
_refine_ls_wR_factor_ref 0.1164
_reflns_number_gt 7895
_reflns_number_total 10095
_reflns_threshold_expression 'I > 2\s(I)'
_cod_data_source_file om9009697_si_001.cif
_cod_data_source_block DT0911
_cod_database_code 4067457

loop_
_symmetry_equiv_pos_as_xyz
'x, y, z'
'-x, y+1/2, -z+1/2'
'-x, -y, -z'
'x, -y-1/2, z-1/2'

loop_
_atom_site_label
_atom_site_type_symbol
_atom_site_fract_x
_atom_site_fract_y
_atom_site_fract_z
_atom_site_U_iso_or_equiv
_atom_site_adp_type
_atom_site_occupancy
_atom_site_symmetry_multiplicity
_atom_site_calc_flag
_atom_site_refinement_flags
_atom_site_disorder_assembly
_atom_site_disorder_group
Ru1 Ru 0.748756(14) 0.047464(12) 0.175912(13) 0.02544(8) Uani 1 1 d . . .
Cl1 Cl 0.84802(5) 0.08238(5) 0.10594(5) 0.03960(18) Uani 1 1 d . . .
Cl2 Cl 0.63213(5) -0.01671(4) 0.20201(5) 0.03783(17) Uani 1 1 d . . .
O1 O 0.64474(14) 0.10681(12) 0.06861(12) 0.0342(5) Uani 1 1 d . . .
N1 N 0.89197(14) 0.01347(12) 0.34798(14) 0.0237(5) Uani 1 1 d . . .
N2 N 0.85687(15) -0.08042(13) 0.25769(14) 0.0261(5) Uani 1 1 d . . .
C1 C 0.83909(17) -0.00679(15) 0.26861(16) 0.0246(5) Uani 1 1 d . . .
C2 C 0.9244(2) -0.11329(16) 0.33392(17) 0.0320(6) Uani 1 1 d . . .
H21 H 0.9741 -0.1355 0.3188 0.038 Uiso 1 1 calc R . .
H22 H 0.8981 -0.1523 0.3609 0.038 Uiso 1 1 calc R . .
C3 C 0.95490(19) -0.04564(16) 0.39268(18) 0.0311(6) Uani 1 1 d . . .
H31 H 0.9511 -0.0557 0.4504 0.037 Uiso 1 1 calc R . .
H32 H 1.0167 -0.0316 0.3987 0.037 Uiso 1 1 calc R . .
C4 C 0.89041(18) 0.08206(15) 0.39370(17) 0.0262(5) Uani 1 1 d . . .
C5 C 0.83646(19) 0.08224(17) 0.44760(17) 0.0308(6) Uani 1 1 d . . .
C6 C 0.7797(2) 0.02128(19) 0.4496(2) 0.0359(7) Uani 1 1 d . . .
H6 H 0.7769 -0.0208 0.4132 0.043 Uiso 1 1 calc R . .
C7 C 0.7291(3) 0.0211(2) 0.5021(3) 0.0535(9) Uani 1 1 d . A .
C8 C 0.7353(3) 0.0849(3) 0.5557(3) 0.0699(13) Uani 1 1 d . . .
H8 H 0.7020 0.0855 0.5939 0.084 Uiso 1 1 calc R . .
C9 C 0.7872(3) 0.1452(2) 0.5542(2) 0.0604(11) Uani 1 1 d . . .
H9 H 0.7883 0.1871 0.5902 0.073 Uiso 1 1 calc R . .
C10 C 0.8396(2) 0.14649(19) 0.5000(2) 0.0409(7) Uani 1 1 d . . .
C11 C 0.8932(2) 0.20808(19) 0.4941(2) 0.0480(9) Uani 1 1 d . . .
H11 H 0.8953 0.2516 0.5281 0.058 Uiso 1 1 calc R . .
C12 C 0.9420(2) 0.20585(18) 0.4402(2) 0.0433(8) Uani 1 1 d . . .
H12 H 0.9772 0.2482 0.4374 0.052 Uiso 1 1 calc R . .
C13 C 0.94204(19) 0.14235(16) 0.38830(19) 0.0329(6) Uani 1 1 d . . .
C14 C 0.9970(2) 0.14340(18) 0.3290(2) 0.0395(7) Uani 1 1 d . . .
H14 H 0.9822 0.0973 0.2923 0.047 Uiso 1 1 calc R . .
C15 C 1.0966(2) 0.1411(2) 0.3815(3) 0.0529(9) Uani 1 1 d . . .
H151 H 1.1120 0.1845 0.4202 0.079 Uiso 1 1 calc R . .
H152 H 1.1313 0.1426 0.3425 0.079 Uiso 1 1 calc R . .
H153 H 1.1101 0.0946 0.4154 0.079 Uiso 1 1 calc R . .
C16 C 0.9755(3) 0.2122(2) 0.2697(3) 0.0548(9) Uani 1 1 d . . .
H161 H 0.9114 0.2143 0.2391 0.082 Uiso 1 1 calc R . .
H162 H 1.0071 0.2084 0.2281 0.082 Uiso 1 1 calc R . .
H163 H 0.9943 0.2580 0.3041 0.082 Uiso 1 1 calc R . .
C17 C 0.6641(3) -0.0441(2) 0.4974(3) 0.0852(17) Uani 1 1 d D . .
H171 H 0.6036 -0.0223 0.4692 0.102 Uiso 0.511(9) 1 calc PR A 1
H172 H 0.6886 -0.0663 0.5563 0.102 Uiso 0.489(9) 1 calc PR A 2
C18A C 0.6624(6) -0.0735(6) 0.5774(5) 0.072(3) Uani 0.511(9) 1 d PD A 1
H181 H 0.6668 -0.0320 0.6178 0.108 Uiso 0.511(9) 1 calc PR A 1
H182 H 0.7127 -0.1078 0.6012 0.108 Uiso 0.511(9) 1 calc PR A 1
H183 H 0.6067 -0.1007 0.5683 0.108 Uiso 0.511(9) 1 calc PR A 1
C18B C 0.5806(5) -0.0147(5) 0.4972(9) 0.088(4) Uani 0.489(9) 1 d PD A 2
H184 H 0.5472 -0.0542 0.5145 0.131 Uiso 0.489(9) 1 calc PR A 2
H185 H 0.5465 0.0029 0.4393 0.131 Uiso 0.489(9) 1 calc PR A 2
H186 H 0.5909 0.0274 0.5377 0.131 Uiso 0.489(9) 1 calc PR A 2
C19 C 0.6699(4) -0.1068(3) 0.4433(4) 0.0946(19) Uani 1 1 d D A .
H191 H 0.6311 -0.1476 0.4493 0.142 Uiso 1 1 calc R . .
H192 H 0.7314 -0.1249 0.4608 0.142 Uiso 1 1 calc R . .
H193 H 0.6513 -0.0904 0.3832 0.142 Uiso 1 1 calc R . .
C20 C 0.82771(18) -0.11825(15) 0.17601(17) 0.0281(6) Uani 1 1 d . . .
C21 C 0.88117(19) -0.10928(16) 0.12276(17) 0.0288(6) Uani 1 1 d . . .
C22 C 0.96482(19) -0.07207(16) 0.15084(18) 0.0291(6) Uani 1 1 d . . .
H221 H 0.9836 -0.0481 0.2054 0.035 Uiso 1 1 calc R . .
C23 C 1.0188(2) -0.06972(17) 0.1020(2) 0.0344(6) Uani 1 1 d . . .
C24 C 0.9878(2) -0.10113(17) 0.0183(2) 0.0386(7) Uani 1 1 d . . .
H24 H 1.0237 -0.0979 -0.0174 0.046 Uiso 1 1 calc R . .
C25 C 0.9069(2) -0.13602(18) -0.01159(19) 0.0378(7) Uani 1 1 d . . .
H25 H 0.8872 -0.1557 -0.0684 0.045 Uiso 1 1 calc R . .
C26 C 0.8519(2) -0.14363(16) 0.03970(18) 0.0330(6) Uani 1 1 d . . .
C27 C 0.7721(2) -0.18517(18) 0.01442(18) 0.0363(7) Uani 1 1 d . . .
H27 H 0.7494 -0.2047 -0.0423 0.044 Uiso 1 1 calc R . .
C28 C 0.7271(2) -0.19773(17) 0.07006(19) 0.0357(7) Uani 1 1 d . . .
H28 H 0.6755 -0.2285 0.0524 0.043 Uiso 1 1 calc R . .
C29 C 0.75542(19) -0.16559(16) 0.15518(18) 0.0300(6) Uani 1 1 d . . .
C30 C 0.71282(19) -0.19169(17) 0.21915(19) 0.0331(6) Uani 1 1 d . . .
H30 H 0.7244 -0.1528 0.2653 0.040 Uiso 1 1 calc R . .
C31 C 0.7578(2) -0.26551(18) 0.2608(2) 0.0397(7) Uani 1 1 d . . .
H311 H 0.7476 -0.3045 0.2166 0.060 Uiso 1 1 calc R . .
H312 H 0.7325 -0.2817 0.3046 0.060 Uiso 1 1 calc R . .
H313 H 0.8218 -0.2572 0.2877 0.060 Uiso 1 1 calc R . .
C32 C 0.6121(2) -0.2046(2) 0.1823(2) 0.0426(8) Uani 1 1 d . . .
H321 H 0.5838 -0.1617 0.1464 0.064 Uiso 1 1 calc R . .
H322 H 0.5882 -0.2100 0.2296 0.064 Uiso 1 1 calc R . .
H323 H 0.5999 -0.2505 0.1475 0.064 Uiso 1 1 calc R . .
C33 C 1.1122(2) -0.03754(19) 0.1362(2) 0.0392(7) Uani 1 1 d . . .
H33 H 1.1266 -0.0161 0.0863 0.047 Uiso 1 1 calc R . .
C34 C 1.1786(2) -0.1018(2) 0.1743(3) 0.0561(10) Uani 1 1 d . . .
H341 H 1.2392 -0.0815 0.1951 0.084 Uiso 1 1 calc R . .
H342 H 1.1741 -0.1396 0.1298 0.084 Uiso 1 1 calc R . .
H343 H 1.1648 -0.1251 0.2222 0.084 Uiso 1 1 calc R . .
C35 C 1.1231(2) 0.0250(2) 0.2019(2) 0.0473(8) Uani 1 1 d . . .
H351 H 1.1173 0.0041 0.2547 0.071 Uiso 1 1 calc R . .
H352 H 1.0771 0.0632 0.1785 0.071 Uiso 1 1 calc R . .
H353 H 1.1819 0.0480 0.2147 0.071 Uiso 1 1 calc R . .
C36 C 0.73912(18) 0.13544(17) 0.22944(18) 0.0305(6) Uani 1 1 d . . .
H36 H 0.7748 0.1442 0.2875 0.037 Uiso 1 1 calc R . .
C37 C 0.67593(19) 0.19170(16) 0.18166(19) 0.0309(6) Uani 1 1 d . . .
C38 C 0.62616(19) 0.17569(17) 0.09562(18) 0.0325(6) Uani 1 1 d . . .
C39 C 0.5642(2) 0.2261(2) 0.0463(2) 0.0471(8) Uani 1 1 d . . .
H39 H 0.5305 0.2151 -0.0117 0.057 Uiso 1 1 calc R . .
C40 C 0.5524(3) 0.2934(2) 0.0840(3) 0.0559(10) Uani 1 1 d . . .
H40 H 0.5108 0.3290 0.0506 0.067 Uiso 1 1 calc R . .
C41 C 0.5994(2) 0.3099(2) 0.1681(3) 0.0503(9) Uani 1 1 d . . .
H41 H 0.5894 0.3559 0.1926 0.060 Uiso 1 1 calc R . .
C42 C 0.6615(2) 0.25918(18) 0.2172(2) 0.0405(7) Uani 1 1 d . . .
H42 H 0.6943 0.2706 0.2753 0.049 Uiso 1 1 calc R . .
C43 C 0.6016(2) 0.0827(2) -0.02104(19) 0.0472(9) Uani 1 1 d . . .
H43 H 0.5364 0.0929 -0.0387 0.057 Uiso 1 1 calc R . .
C44 C 0.6409(3) 0.1256(3) -0.0791(2) 0.0708(13) Uani 1 1 d . . .
H441 H 0.6284 0.1794 -0.0766 0.106 Uiso 1 1 calc R . .
H442 H 0.6143 0.1077 -0.1383 0.106 Uiso 1 1 calc R . .
H443 H 0.7053 0.1177 -0.0599 0.106 Uiso 1 1 calc R . .
C45 C 0.6169(3) -0.0009(2) -0.0218(2) 0.0635(11) Uani 1 1 d . . .
H451 H 0.5961 -0.0251 0.0214 0.095 Uiso 1 1 calc R . .
H452 H 0.6805 -0.0107 -0.0085 0.095 Uiso 1 1 calc R . .
H453 H 0.5840 -0.0211 -0.0788 0.095 Uiso 1 1 calc R . .
Cl3 Cl 0.43005(8) 0.65078(8) 0.13901(8) 0.0775(3) Uani 1 1 d D . .
Cl4 Cl 0.58819(11) 0.57595(13) 0.24865(13) 0.1304(8) Uani 1 1 d D . .
C46 C 0.4922(2) 0.6249(3) 0.2438(3) 0.0800(15) Uani 1 1 d D . .
H461 H 0.5087 0.6707 0.2798 0.096 Uiso 1 1 calc R . .
H462 H 0.4552 0.5931 0.2677 0.096 Uiso 1 1 calc R . .

loop_
_atom_site_aniso_label
_atom_site_aniso_U_11
_atom_site_aniso_U_22
_atom_site_aniso_U_33
_atom_site_aniso_U_23
_atom_site_aniso_U_13
_atom_site_aniso_U_12
Ru1 0.02844(12) 0.02578(12) 0.02018(11) 0.00200(9) 0.00554(8) 0.00443(9)
Cl1 0.0403(4) 0.0426(4) 0.0408(4) 0.0137(3) 0.0200(3) 0.0112(3)
Cl2 0.0341(4) 0.0326(4) 0.0479(4) 0.0026(3) 0.0151(3) 0.0010(3)
O1 0.0373(11) 0.0381(12) 0.0214(9) 0.0022(8) 0.0020(8) 0.0096(9)
N1 0.0250(11) 0.0192(11) 0.0227(11) -0.0003(9) 0.0022(9) 0.0029(9)
N2 0.0291(12) 0.0234(11) 0.0216(11) -0.0006(9) 0.0029(9) 0.0026(9)
C1 0.0252(13) 0.0262(14) 0.0225(12) -0.0002(10) 0.0079(10) -0.0006(11)
C2 0.0371(16) 0.0270(15) 0.0249(13) 0.0025(11) 0.0013(12) 0.0066(12)
C3 0.0325(15) 0.0265(14) 0.0277(14) 0.0014(11) 0.0013(11) 0.0075(12)
C4 0.0258(13) 0.0230(13) 0.0243(13) -0.0017(11) 0.0010(10) 0.0026(11)
C5 0.0342(15) 0.0293(15) 0.0235(13) 0.0008(11) 0.0024(11) 0.0091(12)
C6 0.0363(16) 0.0385(17) 0.0337(15) 0.0057(13) 0.0127(13) 0.0056(13)
C7 0.061(2) 0.055(2) 0.058(2) 0.0132(18) 0.0366(19) 0.0128(19)
C8 0.093(3) 0.071(3) 0.069(3) 0.007(2) 0.058(3) 0.021(3)
C9 0.089(3) 0.056(2) 0.045(2) -0.0054(18) 0.033(2) 0.023(2)
C10 0.0467(18) 0.0383(18) 0.0324(16) -0.0037(13) 0.0060(13) 0.0128(15)
C11 0.061(2) 0.0307(17) 0.0403(18) -0.0098(14) 0.0013(16) 0.0083(16)
C12 0.0474(19) 0.0256(16) 0.0454(18) -0.0038(14) 0.0002(15) -0.0035(14)
C13 0.0314(15) 0.0249(14) 0.0349(15) -0.0008(12) 0.0011(12) -0.0017(12)
C14 0.0367(16) 0.0317(16) 0.0473(18) 0.0042(14) 0.0104(14) -0.0075(13)
C15 0.0340(17) 0.052(2) 0.070(2) 0.0027(19) 0.0129(17) -0.0074(16)
C16 0.063(2) 0.039(2) 0.061(2) 0.0129(18) 0.0192(19) -0.0066(17)
C17 0.093(4) 0.059(3) 0.141(5) 0.020(3) 0.091(4) 0.009(3)
C18A 0.061(5) 0.112(8) 0.048(5) 0.028(5) 0.024(4) 0.001(5)
C18B 0.059(6) 0.048(5) 0.180(13) -0.004(6) 0.073(7) -0.007(4)
C19 0.095(4) 0.056(3) 0.167(6) -0.001(3) 0.090(4) -0.017(3)
C20 0.0324(14) 0.0229(14) 0.0251(13) 0.0014(11) 0.0044(11) 0.0026(11)
C21 0.0345(15) 0.0234(14) 0.0248(13) 0.0025(11) 0.0051(11) 0.0052(11)
C22 0.0337(15) 0.0262(14) 0.0262(13) 0.0026(11) 0.0082(11) 0.0037(11)
C23 0.0416(17) 0.0260(14) 0.0373(16) 0.0071(12) 0.0155(13) 0.0063(12)
C24 0.055(2) 0.0294(16) 0.0359(16) 0.0063(13) 0.0212(15) 0.0088(14)
C25 0.0556(19) 0.0292(16) 0.0283(15) 0.0024(12) 0.0136(14) 0.0035(14)
C26 0.0468(17) 0.0250(14) 0.0232(13) 0.0023(11) 0.0061(12) 0.0060(13)
C27 0.0480(18) 0.0333(16) 0.0230(14) -0.0036(12) 0.0057(12) 0.0017(14)
C28 0.0391(16) 0.0315(16) 0.0311(15) -0.0037(12) 0.0044(13) -0.0036(13)
C29 0.0310(14) 0.0288(15) 0.0262(13) 0.0054(11) 0.0042(11) 0.0035(11)
C30 0.0344(15) 0.0330(16) 0.0294(14) -0.0009(12) 0.0073(12) -0.0024(12)
C31 0.0449(18) 0.0367(17) 0.0356(16) 0.0062(13) 0.0106(14) 0.0006(14)
C32 0.0346(16) 0.0404(18) 0.0466(19) -0.0021(15) 0.0053(14) -0.0074(14)
C33 0.0382(17) 0.0401(18) 0.0429(18) 0.0078(14) 0.0183(14) 0.0017(14)
C34 0.043(2) 0.054(2) 0.072(3) 0.011(2) 0.0219(19) 0.0094(17)
C35 0.0444(19) 0.049(2) 0.050(2) 0.0001(16) 0.0187(16) -0.0068(16)
C36 0.0294(14) 0.0314(15) 0.0279(14) 0.0036(12) 0.0060(11) 0.0049(12)
C37 0.0290(14) 0.0282(15) 0.0340(15) 0.0061(12) 0.0084(12) 0.0043(11)
C38 0.0319(15) 0.0338(16) 0.0306(14) 0.0069(12) 0.0089(12) 0.0057(12)
C39 0.0405(18) 0.054(2) 0.0386(18) 0.0112(16) 0.0019(14) 0.0158(16)
C40 0.048(2) 0.050(2) 0.062(2) 0.0148(19) 0.0089(18) 0.0230(18)
C41 0.048(2) 0.0337(18) 0.064(2) 0.0006(16) 0.0120(17) 0.0150(15)
C42 0.0428(18) 0.0301(16) 0.0459(18) 0.0018(14) 0.0109(14) 0.0073(13)
C43 0.049(2) 0.060(2) 0.0219(14) 0.0003(15) -0.0020(13) 0.0118(17)
C44 0.085(3) 0.097(4) 0.0333(19) 0.016(2) 0.024(2) 0.028(3)
C45 0.077(3) 0.063(3) 0.0345(18) -0.0166(18) -0.0032(18) 0.012(2)
Cl3 0.0782(8) 0.0821(8) 0.0628(7) 0.0009(6) 0.0107(6) -0.0235(6)
Cl4 0.0889(10) 0.184(2) 0.1228(13) 0.0832(14) 0.0417(10) 0.0093(11)
C46 0.088(3) 0.085(4) 0.069(3) 0.022(3) 0.027(3) -0.024(3)

loop_
_atom_type_symbol
_atom_type_description
_atom_type_number_in_cell
_atom_type_scat_dispersion_real
_atom_type_scat_dispersion_imag
_atom_type_scat_source
C C 184 0.0033 0.0016
; International Tables for Crystallography (1992).
Vol. C, Tables 4.2.6.8 and 6.1.1.4
;
H H 224 0.0000 0.0000
; International Tables for Crystallography (1992).
Vol. C, Tables 4.2.6.8 and 6.1.1.4
;
Cl Cl 16 0.1484 0.1585
; International Tables for Crystallography (1992).
Vol. C, Tables 4.2.6.8 and 6.1.1.4
;
N N 8 0.0061 0.0033
; International Tables for Crystallography (1992).
Vol. C, Tables 4.2.6.8 and 6.1.1.4
;
O O 4 0.0106 0.0060
; International Tables for Crystallography (1992).
Vol. C, Tables 4.2.6.8 and 6.1.1.4
;
Ru Ru 4 -1.2594 0.8363
; International Tables for Crystallography (1992).
Vol. C, Tables 4.2.6.8 and 6.1.1.4
;

loop_
_geom_angle_atom_site_label_1
_geom_angle_atom_site_label_2
_geom_angle_atom_site_label_3
_geom_angle
C36 Ru1 C1 101.62(12)
C36 Ru1 O1 79.62(10)
C1 Ru1 O1 178.68(10)
C36 Ru1 Cl1 101.04(9)
C1 Ru1 Cl1 94.16(8)
O1 Ru1 Cl1 86.01(6)
C36 Ru1 Cl2 97.38(9)
C1 Ru1 Cl2 92.27(8)
O1 Ru1 Cl2 87.12(6)
Cl1 Ru1 Cl2 158.83(3)
C38 O1 C43 120.6(2)
C38 O1 Ru1 110.30(16)
C43 O1 Ru1 129.07(19)
C1 N1 C4 128.4(2)
C1 N1 C3 113.4(2)
C4 N1 C3 118.1(2)
C1 N2 C20 123.8(2)
C1 N2 C2 113.1(2)
C20 N2 C2 122.0(2)
N1 C1 N2 107.1(2)
N1 C1 Ru1 133.0(2)
N2 C1 Ru1 119.87(18)
N2 C2 C3 102.6(2)
N2 C2 H21 111.2
C3 C2 H21 111.2
N2 C2 H22 111.2
C3 C2 H22 111.2
H21 C2 H22 109.2
N1 C3 C2 103.0(2)
N1 C3 H31 111.2
C2 C3 H31 111.2
N1 C3 H32 111.2
C2 C3 H32 111.2
H31 C3 H32 109.1
C13 C4 C5 122.5(3)
C13 C4 N1 120.8(3)
C5 C4 N1 116.6(2)
C6 C5 C10 119.5(3)
C6 C5 C4 122.3(3)
C10 C5 C4 118.2(3)
C7 C6 C5 122.2(3)
C7 C6 H6 118.9
C5 C6 H6 118.9
C6 C7 C8 117.3(4)
C6 C7 C17 120.0(4)
C8 C7 C17 122.6(3)
C9 C8 C7 122.3(4)
C9 C8 H8 118.8
C7 C8 H8 118.8
C8 C9 C10 121.1(4)
C8 C9 H9 119.5
C10 C9 H9 119.5
C11 C10 C9 123.7(3)
C11 C10 C5 118.7(3)
C9 C10 C5 117.5(3)
C12 C11 C10 120.8(3)
C12 C11 H11 119.6
C10 C11 H11 119.6
C11 C12 C13 122.2(3)
C11 C12 H12 118.9
C13 C12 H12 118.9
C4 C13 C12 117.5(3)
C4 C13 C14 122.7(3)
C12 C13 C14 119.8(3)
C13 C14 C16 111.5(3)
C13 C14 C15 110.4(3)
C16 C14 C15 110.5(3)
C13 C14 H14 108.1
C16 C14 H14 108.1
C15 C14 H14 108.1
C14 C15 H151 109.5
C14 C15 H152 109.5
H151 C15 H152 109.5
C14 C15 H153 109.5
H151 C15 H153 109.5
H152 C15 H153 109.5
C14 C16 H161 109.5
C14 C16 H162 109.5
H161 C16 H162 109.5
C14 C16 H163 109.5
H161 C16 H163 109.5
H162 C16 H163 109.5
C18A C17 C19 108.3(6)
C18B C17 C19 122.0(7)
C18A C17 C7 116.6(6)
C18B C17 C7 109.6(5)
C19 C17 C7 115.4(3)
C18A C17 H171 105.1
C19 C17 H171 105.1
C7 C17 H171 105.1
C18B C17 H172 102.1
C19 C17 H172 102.1
C7 C17 H172 102.1
H171 C17 H172 127.7
C17 C18A H181 109.5
C17 C18A H182 109.5
C17 C18A H183 109.5
C17 C18B H184 109.5
C17 C18B H185 109.5
H184 C18B H185 109.5
C17 C18B H186 109.5
H184 C18B H186 109.5
H185 C18B H186 109.5
C17 C19 H191 109.5
C17 C19 H192 109.5
H191 C19 H192 109.5
C17 C19 H193 109.5
H191 C19 H193 109.5
H192 C19 H193 109.5
C29 C20 C21 122.6(3)
C29 C20 N2 120.2(3)
C21 C20 N2 116.9(2)
C22 C21 C20 122.8(3)
C22 C21 C26 118.9(3)
C20 C21 C26 118.2(3)
C23 C22 C21 122.1(3)
C23 C22 H221 118.9
C21 C22 H221 118.9
C22 C23 C24 118.7(3)
C22 C23 C33 121.8(3)
C24 C23 C33 119.4(3)
C25 C24 C23 120.8(3)
C25 C24 H24 119.6
C23 C24 H24 119.6
C24 C25 C26 121.8(3)
C24 C25 H25 119.1
C26 C25 H25 119.1
C27 C26 C25 123.6(3)
C27 C26 C21 118.9(3)
C25 C26 C21 117.5(3)
C28 C27 C26 121.0(3)
C28 C27 H27 119.5
C26 C27 H27 119.5
C27 C28 C29 121.9(3)
C27 C28 H28 119.1
C29 C28 H28 119.1
C20 C29 C28 116.8(3)
C20 C29 C30 123.3(3)
C28 C29 C30 119.5(3)
C29 C30 C32 115.2(3)
C29 C30 C31 108.8(2)
C32 C30 C31 108.6(3)
C29 C30 H30 108.0
C32 C30 H30 108.0
C31 C30 H30 108.0
C30 C31 H311 109.5
C30 C31 H312 109.5
H311 C31 H312 109.5
C30 C31 H313 109.5
H311 C31 H313 109.5
H312 C31 H313 109.5
C30 C32 H321 109.5
C30 C32 H322 109.5
H321 C32 H322 109.5
C30 C32 H323 109.5
H321 C32 H323 109.5
H322 C32 H323 109.5
C23 C33 C35 113.9(3)
C23 C33 C34 109.2(3)
C35 C33 C34 110.5(3)
C23 C33 H33 107.7
C35 C33 H33 107.7
C34 C33 H33 107.7
C33 C34 H341 109.5
C33 C34 H342 109.5
H341 C34 H342 109.5
C33 C34 H343 109.5
H341 C34 H343 109.5
H342 C34 H343 109.5
C33 C35 H351 109.5
C33 C35 H352 109.5
H351 C35 H352 109.5
C33 C35 H353 109.5
H351 C35 H353 109.5
H352 C35 H353 109.5
C37 C36 Ru1 118.8(2)
C37 C36 H36 120.6
Ru1 C36 H36 120.6
C42 C37 C38 118.9(3)
C42 C37 C36 123.3(3)
C38 C37 C36 117.7(3)
O1 C38 C39 125.4(3)
O1 C38 C37 113.5(2)
C39 C38 C37 121.1(3)
C38 C39 C40 118.2(3)
C38 C39 H39 120.9
C40 C39 H39 120.9
C41 C40 C39 121.8(3)
C41 C40 H40 119.1
C39 C40 H40 119.1
C40 C41 C42 119.8(3)
C40 C41 H41 120.1
C42 C41 H41 120.1
C41 C42 C37 120.2(3)
C41 C42 H42 119.9
C37 C42 H42 119.9
O1 C43 C45 105.9(3)
O1 C43 C44 109.6(3)
C45 C43 C44 113.0(3)
O1 C43 H43 109.4
C45 C43 H43 109.4
C44 C43 H43 109.4
C43 C44 H441 109.5
C43 C44 H442 109.5
H441 C44 H442 109.5
C43 C44 H443 109.5
H441 C44 H443 109.5
H442 C44 H443 109.5
C43 C45 H451 109.5
C43 C45 H452 109.5
H451 C45 H452 109.5
C43 C45 H453 109.5
H451 C45 H453 109.5
H452 C45 H453 109.5
Cl4 C46 Cl3 112.3(3)
Cl4 C46 H461 109.2
Cl3 C46 H461 109.2
Cl4 C46 H462 109.2
Cl3 C46 H462 109.2
H461 C46 H462 107.9

loop_
_geom_bond_atom_site_label_1
_geom_bond_atom_site_label_2
_geom_bond_distance
Ru1 C36 1.828(3)
Ru1 C1 1.970(3)
Ru1 O1 2.2468(19)
Ru1 Cl1 2.3334(8)
Ru1 Cl2 2.3418(8)
O1 C38 1.369(4)
O1 C43 1.473(4)
N1 C1 1.350(3)
N1 C4 1.439(3)
N1 C3 1.471(3)
N2 C1 1.364(4)
N2 C20 1.438(3)
N2 C2 1.477(3)
C2 C3 1.520(4)
C2 H21 0.9900
C2 H22 0.9900
C3 H31 0.9900
C3 H32 0.9900
C4 C13 1.373(4)
C4 C5 1.429(4)
C5 C6 1.420(4)
C5 C10 1.423(4)
C6 C7 1.367(5)
C6 H6 0.9500
C7 C8 1.423(6)
C7 C17 1.540(6)
C8 C9 1.360(6)
C8 H8 0.9500
C9 C10 1.414(5)
C9 H9 0.9500
C10 C11 1.413(5)
C11 C12 1.364(5)
C11 H11 0.9500
C12 C13 1.417(4)
C12 H12 0.9500
C13 C14 1.516(5)
C14 C16 1.533(5)
C14 C15 1.537(5)
C14 H14 1.0000
C15 H151 0.9800
C15 H152 0.9800
C15 H153 0.9800
C16 H161 0.9800
C16 H162 0.9800
C16 H163 0.9800
C17 C18A 1.428(5)
C17 C18B 1.431(5)
C17 C19 1.451(5)
C17 H171 1.0000
C17 H172 1.0000
C18A H181 0.9800
C18A H182 0.9800
C18A H183 0.9800
C18B H184 0.9800
C18B H185 0.9800
C18B H186 0.9800
C19 H191 0.9800
C19 H192 0.9800
C19 H193 0.9800
C20 C29 1.376(4)
C20 C21 1.423(4)
C21 C22 1.422(4)
C21 C26 1.430(4)
C22 C23 1.363(4)
C22 H221 0.9500
C23 C24 1.417(4)
C23 C33 1.519(5)
C24 C25 1.368(5)
C24 H24 0.9500
C25 C26 1.415(4)
C25 H25 0.9500
C26 C27 1.410(4)
C27 C28 1.359(4)
C27 H27 0.9500
C28 C29 1.443(4)
C28 H28 0.9500
C29 C30 1.506(4)
C30 C32 1.535(4)
C30 C31 1.543(4)
C30 H30 1.0000
C31 H311 0.9800
C31 H312 0.9800
C31 H313 0.9800
C32 H321 0.9800
C32 H322 0.9800
C32 H323 0.9800
C33 C35 1.523(5)
C33 C34 1.543(5)
C33 H33 1.0000
C34 H341 0.9800
C34 H342 0.9800
C34 H343 0.9800
C35 H351 0.9800
C35 H352 0.9800
C35 H353 0.9800
C36 C37 1.453(4)
C36 H36 0.9500
C37 C42 1.388(4)
C37 C38 1.406(4)
C38 C39 1.381(4)
C39 C40 1.390(5)
C39 H39 0.9500
C40 C41 1.371(5)
C40 H40 0.9500
C41 C42 1.384(5)
C41 H41 0.9500
C42 H42 0.9500
C43 C45 1.506(6)
C43 C44 1.515(6)
C43 H43 1.0000
C44 H441 0.9800
C44 H442 0.9800
C44 H443 0.9800
C45 H451 0.9800
C45 H452 0.9800
C45 H453 0.9800
Cl3 C46 1.744(4)
Cl4 C46 1.741(4)
C46 H461 0.9900
C46 H462 0.9900

loop_
_geom_torsion_atom_site_label_1
_geom_torsion_atom_site_label_2
_geom_torsion_atom_site_label_3
_geom_torsion_atom_site_label_4
_geom_torsion
C36 Ru1 O1 C38 -0.55(19)
Cl1 Ru1 O1 C38 -102.55(18)
Cl2 Ru1 O1 C38 97.49(18)
C36 Ru1 O1 C43 176.4(3)
Cl1 Ru1 O1 C43 74.4(3)
Cl2 Ru1 O1 C43 -85.6(3)
C4 N1 C1 N2 -171.4(2)
C3 N1 C1 N2 4.9(3)
C4 N1 C1 Ru1 8.0(4)
C3 N1 C1 Ru1 -175.6(2)
C20 N2 C1 N1 -166.9(2)
C2 N2 C1 N1 1.1(3)
C20 N2 C1 Ru1 13.6(3)
C2 N2 C1 Ru1 -178.45(19)
C36 Ru1 C1 N1 -8.1(3)
Cl1 Ru1 C1 N1 94.0(3)
Cl2 Ru1 C1 N1 -106.1(3)
C36 Ru1 C1 N2 171.2(2)
Cl1 Ru1 C1 N2 -86.6(2)
Cl2 Ru1 C1 N2 73.2(2)
C1 N2 C2 C3 -6.1(3)
C20 N2 C2 C3 162.1(2)
C1 N1 C3 C2 -8.5(3)
C4 N1 C3 C2 168.3(2)
N2 C2 C3 N1 8.1(3)
C1 N1 C4 C13 -91.9(3)
C3 N1 C4 C13 91.9(3)
C1 N1 C4 C5 91.2(3)
C3 N1 C4 C5 -85.0(3)
C13 C4 C5 C6 176.7(3)
N1 C4 C5 C6 -6.5(4)
C13 C4 C5 C10 -2.6(4)
N1 C4 C5 C10 174.3(2)
C10 C5 C6 C7 -1.7(5)
C4 C5 C6 C7 179.0(3)
C5 C6 C7 C8 -0.1(5)
C5 C6 C7 C17 176.0(3)
C6 C7 C8 C9 1.7(7)
C17 C7 C8 C9 -174.3(4)
C7 C8 C9 C10 -1.4(7)
C8 C9 C10 C11 178.5(4)
C8 C9 C10 C5 -0.5(6)
C6 C5 C10 C11 -177.0(3)
C4 C5 C10 C11 2.2(4)
C6 C5 C10 C9 2.0(4)
C4 C5 C10 C9 -178.8(3)
C9 C10 C11 C12 -179.8(3)
C5 C10 C11 C12 -0.8(5)
C10 C11 C12 C13 -0.4(5)
C5 C4 C13 C12 1.4(4)
N1 C4 C13 C12 -175.3(2)
C5 C4 C13 C14 -177.9(3)
N1 C4 C13 C14 5.4(4)
C11 C12 C13 C4 0.2(5)
C11 C12 C13 C14 179.5(3)
C4 C13 C14 C16 125.5(3)
C12 C13 C14 C16 -53.7(4)
C4 C13 C14 C15 -111.2(3)
C12 C13 C14 C15 69.6(4)
C6 C7 C17 C18A 136.3(6)
C8 C7 C17 C18A -47.9(7)
C6 C7 C17 C18B -134.9(7)
C8 C7 C17 C18B 41.0(8)
C6 C7 C17 C19 7.5(7)
C8 C7 C17 C19 -176.6(5)
C1 N2 C20 C29 -101.8(3)
C2 N2 C20 C29 91.4(3)
C1 N2 C20 C21 83.5(3)
C2 N2 C20 C21 -83.4(3)
C29 C20 C21 C22 -167.8(3)
N2 C20 C21 C22 6.9(4)
C29 C20 C21 C26 8.0(4)
N2 C20 C21 C26 -177.4(2)
C20 C21 C22 C23 174.1(3)
C26 C21 C22 C23 -1.6(4)
C21 C22 C23 C24 4.2(4)
C21 C22 C23 C33 -173.1(3)
C22 C23 C24 C25 -2.8(4)
C33 C23 C24 C25 174.6(3)
C23 C24 C25 C26 -1.3(5)
C24 C25 C26 C27 -173.9(3)
C24 C25 C26 C21 3.8(4)
C22 C21 C26 C27 175.4(3)
C20 C21 C26 C27 -0.5(4)
C22 C21 C26 C25 -2.4(4)
C20 C21 C26 C25 -178.3(3)
C25 C26 C27 C28 172.4(3)
C21 C26 C27 C28 -5.2(4)
C26 C27 C28 C29 3.9(5)
C21 C20 C29 C28 -9.3(4)
N2 C20 C29 C28 176.3(2)
C21 C20 C29 C30 163.4(3)
N2 C20 C29 C30 -11.1(4)
C27 C28 C29 C20 3.3(4)
C27 C28 C29 C30 -169.6(3)
C20 C29 C30 C32 147.4(3)
C28 C29 C30 C32 -40.1(4)
C20 C29 C30 C31 -90.4(3)
C28 C29 C30 C31 82.1(3)
C22 C23 C33 C35 -30.7(4)
C24 C23 C33 C35 152.0(3)
C22 C23 C33 C34 93.3(4)
C24 C23 C33 C34 -84.0(4)
C1 Ru1 C36 C37 -178.8(2)
O1 Ru1 C36 C37 0.8(2)
Cl1 Ru1 C36 C37 84.6(2)
Cl2 Ru1 C36 C37 -84.9(2)
Ru1 C36 C37 C42 177.9(2)
Ru1 C36 C37 C38 -1.0(4)
C43 O1 C38 C39 4.0(5)
Ru1 O1 C38 C39 -178.7(3)
C43 O1 C38 C37 -177.1(3)
Ru1 O1 C38 C37 0.2(3)
C42 C37 C38 O1 -178.5(3)
C36 C37 C38 O1 0.4(4)
C42 C37 C38 C39 0.5(5)
C36 C37 C38 C39 179.4(3)
O1 C38 C39 C40 179.1(3)
C37 C38 C39 C40 0.2(5)
C38 C39 C40 C41 -1.0(6)
C39 C40 C41 C42 1.1(6)
C40 C41 C42 C37 -0.4(6)
C38 C37 C42 C41 -0.4(5)
C36 C37 C42 C41 -179.2(3)
C38 O1 C43 C45 -164.8(3)
Ru1 O1 C43 C45 18.5(4)
C38 O1 C43 C44 73.1(4)
Ru1 O1 C43 C44 -103.6(3)
